data_4075378
loop_
_publ_author_name
'Schr\"oder, Kai'
'Haase, Detlev'
'Saak, Wolfgang'
'L\"utzen, Arne'
'Beckhaus, R\"udiger'
'Wichmann, Silke'
'Schellenberg, J\"urgen'

_publ_section_title
;
 Tetrabenzo[a,c,g,i]fluorenyllithium and
 \h5-Tetrabenzo[a,c,g,i]fluorenyltitanium Complexes
;
_journal_issue 16
_journal_name_full Organometallics
_journal_page_first 3824
_journal_paper_doi 10.1021/om0602613
_journal_volume 25
_journal_year 2006
_chemical_formula_sum 'C42 H49.5 Li O6.5'
_chemical_formula_weight 665.26
_chemical_name_systematic
; 
 ? 
;
_space_group_IT_number 2
_symmetry_cell_setting triclinic
_symmetry_space_group_name_Hall '-P 1'
_symmetry_space_group_name_H-M 'P -1'
_atom_sites_solution_hydrogens geom
_atom_sites_solution_primary direct
_atom_sites_solution_secondary difmap
_audit_creation_method SHELXL-97
_cell_angle_alpha 75.144(6)
_cell_angle_beta 76.299(6)
_cell_angle_gamma 82.717(6)
_cell_formula_units_Z 4
_cell_length_a 12.2073(6)
_cell_length_b 13.4821(7)
_cell_length_c 23.8558(14)
_cell_measurement_temperature 153(2)
_cell_volume 3677.8(4)
_computing_cell_refinement 'IPDS (Stoe, 1999)'
_computing_data_collection 'IPDS (Stoe, 1999)'
_computing_data_reduction 'XRED (Stoe, 1997)'
_computing_molecular_graphics 'Ortep-3 for Windows (Farrugia, 1997)'
_computing_publication_material 'SHELX-97 (Sheldrick, 1997)'
_computing_structure_refinement 'SHELXL-97 (Sheldrick, 1997)'
_computing_structure_solution 'SHELXS-97 (Sheldrick, 1990)'
_diffrn_ambient_temperature 153(2)
_diffrn_measured_fraction_theta_full 0.928
_diffrn_measured_fraction_theta_max 0.928
_diffrn_measurement_device_type 'Stoe IPDS'
_diffrn_radiation_monochromator graphite
_diffrn_radiation_source 'fine-focus sealed tube'
_diffrn_radiation_type MoK\a
_diffrn_radiation_wavelength 0.71073
_diffrn_reflns_av_R_equivalents 0.0572
_diffrn_reflns_av_sigmaI/netI 0.0616
_diffrn_reflns_limit_h_max 15
_diffrn_reflns_limit_h_min -15
_diffrn_reflns_limit_k_max 16
_diffrn_reflns_limit_k_min -16
_diffrn_reflns_limit_l_max 29
_diffrn_reflns_limit_l_min -29
_diffrn_reflns_number 45760
_diffrn_reflns_theta_full 26.04
_diffrn_reflns_theta_max 26.04
_diffrn_reflns_theta_min 2.10
_exptl_absorpt_coefficient_mu 0.079
_exptl_absorpt_correction_T_max 0.9882
_exptl_absorpt_correction_T_min 0.9180
_exptl_absorpt_correction_type none
_exptl_crystal_colour yellow
_exptl_crystal_density_diffrn 1.201
_exptl_crystal_density_method 'not measured'
_exptl_crystal_description plate
_exptl_crystal_F_000 1426
_exptl_crystal_size_max 1.00
_exptl_crystal_size_mid 0.45
_exptl_crystal_size_min 0.15
_refine_diff_density_max 0.269
_refine_diff_density_min -0.182
_refine_diff_density_rms 0.036
_refine_ls_extinction_method none
_refine_ls_goodness_of_fit_ref 0.876
_refine_ls_hydrogen_treatment constr
_refine_ls_matrix_type full
_refine_ls_number_parameters 892
_refine_ls_number_reflns 13458
_refine_ls_number_restraints 0
_refine_ls_restrained_S_all 0.876
_refine_ls_R_factor_all 0.0676
_refine_ls_R_factor_gt 0.0383
_refine_ls_shift/su_max 0.001
_refine_ls_shift/su_mean 0.000
_refine_ls_structure_factor_coef Fsqd
_refine_ls_weighting_details 'calc w=1/[\s^2^(Fo^2^)+(0.0498P)^2^+0.0000P] where P=(Fo^2^+2Fc^2^)/3'
_refine_ls_weighting_scheme calc
_refine_ls_wR_factor_gt 0.0826
_refine_ls_wR_factor_ref 0.0906
_reflns_number_gt 8856
_reflns_number_total 13458
_reflns_threshold_expression >2sigma(I)
_cod_data_source_file om0602613si20060323_092121.cif
_cod_data_source_block DCP30
_cod_original_cell_volume 3677.8(3)
_cod_original_sg_symbol_H-M P-1
_cod_original_formula_sum 'C42 H49.50 Li O6.50'
_cod_database_code 4075378

loop_
_symmetry_equiv_pos_as_xyz
'x, y, z'
'-x, -y, -z'

loop_
_atom_site_label
_atom_site_type_symbol
_atom_site_fract_x
_atom_site_fract_y
_atom_site_fract_z
_atom_site_U_iso_or_equiv
_atom_site_adp_type
_atom_site_occupancy
_atom_site_symmetry_multiplicity
_atom_site_calc_flag
_atom_site_refinement_flags
C1 C 0.41069(13) 0.45912(12) 0.79893(6) 0.0204(3) Uani 1 1 d .
H1 H 0.4627 0.5110 0.7886 0.024 Uiso 1 1 calc R
C2 C 0.30956(13) 0.46655(12) 0.77942(6) 0.0194(3) Uani 1 1 d .
C3 C 0.25196(13) 0.37513(12) 0.80708(6) 0.0187(3) Uani 1 1 d .
C4 C 0.32532(13) 0.30578(12) 0.84037(6) 0.0186(3) Uani 1 1 d .
C5 C 0.42092(13) 0.36148(12) 0.83629(6) 0.0184(3) Uani 1 1 d .
C6 C 0.26699(13) 0.54607(11) 0.73501(6) 0.0196(3) Uani 1 1 d .
C7 C 0.32947(14) 0.63108(12) 0.70274(7) 0.0244(4) Uani 1 1 d .
H7 H 0.3998 0.6377 0.7115 0.029 Uiso 1 1 calc R
C8 C 0.29095(15) 0.70487(13) 0.65876(7) 0.0296(4) Uani 1 1 d .
H38 H 0.3332 0.7629 0.6384 0.036 Uiso 1 1 calc R
C9 C 0.18965(16) 0.69425(14) 0.64410(7) 0.0313(4) Uani 1 1 d .
H9 H 0.1636 0.7442 0.6131 0.038 Uiso 1 1 calc R
C10 C 0.12748(14) 0.61120(13) 0.67459(7) 0.0263(4) Uani 1 1 d .
H10 H 0.0591 0.6044 0.6639 0.032 Uiso 1 1 calc R
C11 C 0.16235(14) 0.53607(12) 0.72114(6) 0.0205(3) Uani 1 1 d .
C12 C 0.09394(13) 0.45088(12) 0.75708(6) 0.0206(3) Uani 1 1 d .
C13 C -0.01592(14) 0.44462(12) 0.74954(7) 0.0231(3) Uani 1 1 d .
H13 H -0.0435 0.4939 0.7188 0.028 Uiso 1 1 calc R
C14 C -0.08443(14) 0.36925(13) 0.78539(7) 0.0262(4) Uani 1 1 d .
H14 H -0.1568 0.3648 0.7783 0.031 Uiso 1 1 calc R
C15 C -0.04658(14) 0.29953(13) 0.83225(7) 0.0264(4) Uani 1 1 d .
H15 H -0.0946 0.2493 0.8584 0.032 Uiso 1 1 calc R
C16 C 0.06019(14) 0.30346(12) 0.84059(7) 0.0235(3) Uani 1 1 d .
H16 H 0.0835 0.2572 0.8737 0.028 Uiso 1 1 calc R
C17 C 0.13664(13) 0.37420(11) 0.80154(6) 0.0193(3) Uani 1 1 d .
C18 C 0.32854(13) 0.19683(12) 0.86741(6) 0.0187(3) Uani 1 1 d .
C19 C 0.25352(14) 0.12968(12) 0.86115(7) 0.0217(3) Uani 1 1 d .
H19 H 0.1998 0.1572 0.8372 0.026 Uiso 1 1 calc R
C20 C 0.25570(14) 0.02686(12) 0.88833(7) 0.0248(4) Uani 1 1 d .
H20 H 0.2022 -0.0148 0.8842 0.030 Uiso 1 1 calc R
C21 C 0.33615(15) -0.01659(12) 0.92190(7) 0.0266(4) Uani 1 1 d .
H21 H 0.3361 -0.0871 0.9422 0.032 Uiso 1 1 calc R
C22 C 0.41618(14) 0.04446(12) 0.92530(7) 0.0243(3) Uani 1 1 d .
H22 H 0.4736 0.0137 0.9464 0.029 Uiso 1 1 calc R
C23 C 0.41555(13) 0.15065(12) 0.89859(6) 0.0196(3) Uani 1 1 d .
C24 C 0.50441(13) 0.21262(12) 0.90113(6) 0.0199(3) Uani 1 1 d .
C25 C 0.58873(14) 0.17195(13) 0.93370(7) 0.0258(4) Uani 1 1 d .
H25 H 0.5881 0.1022 0.9554 0.031 Uiso 1 1 calc R
C26 C 0.67228(15) 0.23085(14) 0.93497(7) 0.0293(4) Uani 1 1 d .
H26 H 0.7283 0.2015 0.9573 0.035 Uiso 1 1 calc R
C27 C 0.67465(14) 0.33337(13) 0.90358(7) 0.0262(4) Uani 1 1 d .
H27 H 0.7317 0.3742 0.9047 0.031 Uiso 1 1 calc R
C28 C 0.59429(13) 0.37509(13) 0.87106(7) 0.0229(3) Uani 1 1 d .
H28 H 0.5969 0.4449 0.8495 0.027 Uiso 1 1 calc R
C29 C 0.50753(13) 0.31673(12) 0.86883(6) 0.0190(3) Uani 1 1 d .
Li1 Li 0.3671(3) 0.2332(2) 0.58477(12) 0.0306(6) Uani 1 1 d .
O1 O 0.24486(11) 0.17493(10) 0.66039(5) 0.0388(3) Uani 1 1 d .
O2 O 0.24695(12) 0.36097(11) 0.58784(6) 0.0435(3) Uani 1 1 d .
O3 O 0.30326(12) 0.15166(12) 0.53195(6) 0.0472(4) Uani 1 1 d .
O4 O 0.44700(12) 0.30179(10) 0.49761(5) 0.0389(3) Uani 1 1 d .
O5 O 0.48804(12) 0.10779(11) 0.60192(6) 0.0417(3) Uani 1 1 d .
O6 O 0.47606(11) 0.29593(10) 0.62353(5) 0.0365(3) Uani 1 1 d .
C30 C 0.2770(2) 0.09859(18) 0.70818(9) 0.0551(6) Uani 1 1 d .
H30A H 0.3260 0.0440 0.6926 0.083 Uiso 1 1 calc R
H30B H 0.2092 0.0693 0.7355 0.083 Uiso 1 1 calc R
H30C H 0.3178 0.1298 0.7293 0.083 Uiso 1 1 calc R
C31 C 0.17275(19) 0.25569(19) 0.68047(9) 0.0520(6) Uani 1 1 d .
H31A H 0.2114 0.2891 0.7021 0.062 Uiso 1 1 calc R
H31B H 0.1030 0.2281 0.7077 0.062 Uiso 1 1 calc R
C32 C 0.14408(19) 0.3318(2) 0.62757(10) 0.0528(6) Uani 1 1 d .
H32A H 0.0982 0.3006 0.6084 0.063 Uiso 1 1 calc R
H32B H 0.1000 0.3927 0.6395 0.063 Uiso 1 1 calc R
C33 C 0.2327(2) 0.45120(17) 0.54332(11) 0.0591(6) Uani 1 1 d .
H33A H 0.3061 0.4681 0.5171 0.089 Uiso 1 1 calc R
H33B H 0.2009 0.5083 0.5620 0.089 Uiso 1 1 calc R
H33C H 0.1811 0.4395 0.5201 0.089 Uiso 1 1 calc R
C34 C 0.2041(2) 0.0978(2) 0.55083(11) 0.0580(6) Uani 1 1 d .
H34A H 0.2013 0.0550 0.5911 0.087 Uiso 1 1 calc R
H34B H 0.2044 0.0540 0.5238 0.087 Uiso 1 1 calc R
H34C H 0.1378 0.1471 0.5508 0.087 Uiso 1 1 calc R
C35 C 0.3143(2) 0.21381(18) 0.47470(8) 0.0489(5) Uani 1 1 d .
H35A H 0.2533 0.2697 0.4741 0.059 Uiso 1 1 calc R
H35B H 0.3060 0.1724 0.4474 0.059 Uiso 1 1 calc R
C36 C 0.4230(2) 0.2582(2) 0.45420(9) 0.0564(6) Uani 1 1 d .
H36A H 0.4829 0.2042 0.4453 0.068 Uiso 1 1 calc R
H36B H 0.4226 0.3120 0.4171 0.068 Uiso 1 1 calc R
C37 C 0.5439(2) 0.3584(2) 0.47839(10) 0.0685(8) Uani 1 1 d .
H37A H 0.5541 0.3866 0.5107 0.103 Uiso 1 1 calc R
H37B H 0.5347 0.4149 0.4442 0.103 Uiso 1 1 calc R
H37C H 0.6104 0.3132 0.4669 0.103 Uiso 1 1 calc R
C38 C 0.5097(2) 0.01831(18) 0.57831(11) 0.0643(7) Uani 1 1 d .
H38A H 0.4380 -0.0047 0.5763 0.096 Uiso 1 1 calc R
H38B H 0.5482 -0.0365 0.6040 0.096 Uiso 1 1 calc R
H38C H 0.5577 0.0348 0.5384 0.096 Uiso 1 1 calc R
C39 C 0.58802(18) 0.14447(18) 0.60611(9) 0.0466(5) Uani 1 1 d .
H39A H 0.6289 0.1791 0.5662 0.056 Uiso 1 1 calc R
H39B H 0.6379 0.0864 0.6230 0.056 Uiso 1 1 calc R
C40 C 0.55715(18) 0.21887(18) 0.64528(10) 0.0474(5) Uani 1 1 d .
H40A H 0.5251 0.1822 0.6865 0.057 Uiso 1 1 calc R
H40B H 0.6254 0.2512 0.6455 0.057 Uiso 1 1 calc R
C41 C 0.4465(2) 0.37170(17) 0.65799(10) 0.0512(6) Uani 1 1 d .
H41A H 0.3913 0.4236 0.6417 0.077 Uiso 1 1 calc R
H41B H 0.5143 0.4048 0.6567 0.077 Uiso 1 1 calc R
H41C H 0.4135 0.3386 0.6992 0.077 Uiso 1 1 calc R
C42 C 0.08913(13) 0.06775(11) 0.37775(6) 0.0188(3) Uani 1 1 d .
H42 H 0.0317 0.0213 0.3965 0.023 Uiso 1 1 calc R
C43 C 0.18256(13) 0.05362(11) 0.33283(6) 0.0179(3) Uani 1 1 d .
C44 C 0.25106(13) 0.13942(11) 0.31751(6) 0.0171(3) Uani 1 1 d .
C45 C 0.19182(13) 0.21188(11) 0.35110(6) 0.0174(3) Uani 1 1 d .
C46 C 0.09553(13) 0.16325(11) 0.39006(6) 0.0176(3) Uani 1 1 d .
C47 C 0.21185(13) -0.02863(11) 0.30193(6) 0.0180(3) Uani 1 1 d .
C48 C 0.13813(14) -0.10723(12) 0.31152(7) 0.0226(3) Uani 1 1 d .
H48 H 0.0695 -0.1083 0.3405 0.027 Uiso 1 1 calc R
C49 C 0.16401(15) -0.18247(12) 0.27959(7) 0.0263(4) Uani 1 1 d .
H49 H 0.1133 -0.2345 0.2866 0.032 Uiso 1 1 calc R
C50 C 0.26449(15) -0.18202(12) 0.23707(7) 0.0267(4) Uani 1 1 d .
H50 H 0.2820 -0.2330 0.2146 0.032 Uiso 1 1 calc R
C51 C 0.33827(14) -0.10738(12) 0.22786(7) 0.0230(3) Uani 1 1 d .
H51 H 0.4069 -0.1082 0.1991 0.028 Uiso 1 1 calc R
C52 C 0.31488(13) -0.02958(11) 0.25993(6) 0.0185(3) Uani 1 1 d .
C53 C 0.39531(13) 0.04772(11) 0.25249(6) 0.0183(3) Uani 1 1 d .
C54 C 0.50525(14) 0.03974(12) 0.21846(7) 0.0235(3) Uani 1 1 d .
H54 H 0.5253 -0.0130 0.1973 0.028 Uiso 1 1 calc R
C55 C 0.58502(15) 0.10595(13) 0.21475(7) 0.0280(4) Uani 1 1 d .
H55 H 0.6580 0.1004 0.1901 0.034 Uiso 1 1 calc R
C56 C 0.55805(14) 0.18134(13) 0.24740(7) 0.0262(4) Uani 1 1 d .
H56 H 0.6139 0.2251 0.2466 0.031 Uiso 1 1 calc R
C57 C 0.45104(14) 0.19239(12) 0.28067(7) 0.0229(3) Uani 1 1 d .
H57 H 0.4345 0.2432 0.3033 0.027 Uiso 1 1 calc R
C58 C 0.36403(13) 0.13027(11) 0.28244(6) 0.0179(3) Uani 1 1 d .
C59 C 0.20268(13) 0.31926(11) 0.34841(6) 0.0176(3) Uani 1 1 d .
C60 C 0.27474(13) 0.38315(12) 0.30151(7) 0.0213(3) Uani 1 1 d .
H60 H 0.3170 0.3555 0.2694 0.026 Uiso 1 1 calc R
C61 C 0.28599(14) 0.48392(12) 0.30068(7) 0.0246(4) Uani 1 1 d .
H61 H 0.3374 0.5236 0.2691 0.030 Uiso 1 1 calc R
C62 C 0.22209(15) 0.52784(12) 0.34611(7) 0.0256(4) Uani 1 1 d .
H62 H 0.2315 0.5965 0.3465 0.031 Uiso 1 1 calc R
C63 C 0.14540(14) 0.47034(12) 0.39025(7) 0.0225(3) Uani 1 1 d .
H63 H 0.0994 0.5015 0.4201 0.027 Uiso 1 1 calc R
C64 C 0.13241(13) 0.36652(11) 0.39289(6) 0.0176(3) Uani 1 1 d .
C65 C 0.04767(13) 0.30808(11) 0.43966(6) 0.0181(3) Uani 1 1 d .
C66 C -0.01507(15) 0.34622(12) 0.48818(7) 0.0251(4) Uani 1 1 d .
H66 H -0.0027 0.4129 0.4907 0.030 Uiso 1 1 calc R
C67 C -0.09386(15) 0.29019(13) 0.53212(7) 0.0285(4) Uani 1 1 d .
H67 H -0.1349 0.3180 0.5644 0.034 Uiso 1 1 calc R
C68 C -0.11309(14) 0.19185(13) 0.52886(7) 0.0252(4) Uani 1 1 d .
H68 H -0.1669 0.1524 0.5592 0.030 Uiso 1 1 calc R
C69 C -0.05425(13) 0.15234(12) 0.48186(6) 0.0208(3) Uani 1 1 d .
H69 H -0.0689 0.0860 0.4798 0.025 Uiso 1 1 calc R
C70 C 0.02740(13) 0.20790(11) 0.43663(6) 0.0172(3) Uani 1 1 d .
Li2 Li 0.0633(2) 0.2456(2) 0.10233(11) 0.0269(6) Uani 1 1 d .
O7 O 0.02041(11) 0.16541(9) 0.19191(5) 0.0317(3) Uani 1 1 d .
O8 O 0.08100(10) 0.35663(9) 0.14519(5) 0.0284(3) Uani 1 1 d .
O9 O 0.23246(11) 0.18794(10) 0.09310(5) 0.0329(3) Uani 1 1 d .
O10 O 0.14215(10) 0.31376(9) 0.00812(5) 0.0284(3) Uani 1 1 d .
O11 O -0.00484(11) 0.12989(9) 0.07410(5) 0.0347(3) Uani 1 1 d .
O12 O -0.10156(10) 0.31418(9) 0.08879(5) 0.0287(3) Uani 1 1 d .
C71 C -0.0541(2) 0.08567(16) 0.21820(9) 0.0468(5) Uani 1 1 d .
H71A H -0.0511 0.0434 0.1900 0.070 Uiso 1 1 calc R
H71B H -0.1314 0.1158 0.2288 0.070 Uiso 1 1 calc R
H71C H -0.0314 0.0428 0.2540 0.070 Uiso 1 1 calc R
C72 C 0.01944(17) 0.22932(14) 0.23166(7) 0.0327(4) Uani 1 1 d .
H72A H 0.0379 0.1871 0.2692 0.039 Uiso 1 1 calc R
H72B H -0.0563 0.2650 0.2409 0.039 Uiso 1 1 calc R
C73 C 0.10547(17) 0.30577(14) 0.20187(7) 0.0331(4) Uani 1 1 d .
H73A H 0.1018 0.3563 0.2260 0.040 Uiso 1 1 calc R
H73B H 0.1823 0.2707 0.1968 0.040 Uiso 1 1 calc R
C74 C 0.14360(18) 0.44477(14) 0.11773(8) 0.0396(5) Uani 1 1 d .
H74A H 0.1243 0.4771 0.0792 0.059 Uiso 1 1 calc R
H74B H 0.2246 0.4241 0.1118 0.059 Uiso 1 1 calc R
H74C H 0.1250 0.4938 0.1432 0.059 Uiso 1 1 calc R
C75 C 0.27442(19) 0.09718(17) 0.12994(9) 0.0459(5) Uani 1 1 d .
H75A H 0.2264 0.0858 0.1699 0.069 Uiso 1 1 calc R
H75B H 0.3519 0.1053 0.1320 0.069 Uiso 1 1 calc R
H75C H 0.2738 0.0381 0.1132 0.069 Uiso 1 1 calc R
C76 C 0.30025(16) 0.20729(16) 0.03457(7) 0.0364(4) Uani 1 1 d .
H76A H 0.2922 0.1535 0.0146 0.044 Uiso 1 1 calc R
H76B H 0.3808 0.2063 0.0360 0.044 Uiso 1 1 calc R
C77 C 0.26177(15) 0.31023(14) 0.00134(7) 0.0313(4) Uani 1 1 d .
H77A H 0.2819 0.3650 0.0171 0.038 Uiso 1 1 calc R
H77B H 0.2990 0.3213 -0.0412 0.038 Uiso 1 1 calc R
C78 C 0.10293(18) 0.40189(14) -0.03136(8) 0.0372(4) Uani 1 1 d .
H78A H 0.0207 0.4027 -0.0259 0.056 Uiso 1 1 calc R
H78B H 0.1388 0.3995 -0.0724 0.056 Uiso 1 1 calc R
H78C H 0.1223 0.4642 -0.0230 0.056 Uiso 1 1 calc R
C79 C 0.0660(2) 0.05019(19) 0.05221(12) 0.0604(7) Uani 1 1 d .
H79A H 0.1129 0.0152 0.0806 0.091 Uiso 1 1 calc R
H79B H 0.1147 0.0797 0.0140 0.091 Uiso 1 1 calc R
H79C H 0.0193 0.0007 0.0469 0.091 Uiso 1 1 calc R
C80 C -0.07528(16) 0.18380(15) 0.03510(8) 0.0339(4) Uani 1 1 d .
H80A H -0.1141 0.1348 0.0232 0.041 Uiso 1 1 calc R
H80B H -0.0298 0.2262 -0.0011 0.041 Uiso 1 1 calc R
C81 C -0.15980(16) 0.25080(15) 0.06788(8) 0.0357(4) Uani 1 1 d .
H81A H -0.2072 0.2942 0.0412 0.043 Uiso 1 1 calc R
H81B H -0.2098 0.2077 0.1018 0.043 Uiso 1 1 calc R
C82 C -0.17612(17) 0.36475(15) 0.13064(8) 0.0378(4) Uani 1 1 d .
H82A H -0.1329 0.4073 0.1440 0.057 Uiso 1 1 calc R
H82B H -0.2124 0.3131 0.1648 0.057 Uiso 1 1 calc R
H82C H -0.2341 0.4084 0.1117 0.057 Uiso 1 1 calc R
O13 O 0.44352(12) 0.40344(11) 0.06377(6) 0.0447(3) Uani 1 1 d .
C83 C 0.52674(16) 0.46596(16) 0.02405(8) 0.0374(4) Uani 1 1 d .
H83A H 0.5910 0.4226 0.0068 0.045 Uiso 1 1 calc R
H83B H 0.5554 0.5082 0.0452 0.045 Uiso 1 1 calc R
C84 C 0.4867(2) 0.33284(18) 0.10987(10) 0.0557(6) Uani 1 1 d .
H84A H 0.4261 0.2915 0.1364 0.084 Uiso 1 1 calc R
H84B H 0.5164 0.3706 0.1324 0.084 Uiso 1 1 calc R
H84C H 0.5475 0.2875 0.0927 0.084 Uiso 1 1 calc R

loop_
_atom_site_aniso_label
_atom_site_aniso_U_11
_atom_site_aniso_U_22
_atom_site_aniso_U_33
_atom_site_aniso_U_23
_atom_site_aniso_U_13
_atom_site_aniso_U_12
C1 0.0192(9) 0.0210(8) 0.0224(7) -0.0076(6) -0.0024(6) -0.0058(7)
C2 0.0191(8) 0.0221(8) 0.0188(7) -0.0090(6) -0.0022(6) -0.0029(7)
C3 0.0185(8) 0.0222(7) 0.0169(7) -0.0093(6) -0.0011(6) -0.0019(7)
C4 0.0185(8) 0.0230(8) 0.0150(7) -0.0079(6) -0.0004(6) -0.0026(7)
C5 0.0173(8) 0.0231(8) 0.0154(7) -0.0074(6) -0.0005(6) -0.0033(7)
C6 0.0206(8) 0.0211(8) 0.0185(7) -0.0086(6) -0.0025(6) -0.0013(7)
C7 0.0251(9) 0.0244(8) 0.0257(8) -0.0072(7) -0.0064(7) -0.0040(8)
C8 0.0312(10) 0.0280(9) 0.0268(8) -0.0015(7) -0.0041(7) -0.0058(8)
C9 0.0327(11) 0.0349(10) 0.0223(8) 0.0009(7) -0.0079(7) -0.0003(9)
C10 0.0238(9) 0.0333(9) 0.0237(8) -0.0082(7) -0.0076(7) -0.0008(8)
C11 0.0210(8) 0.0234(8) 0.0200(7) -0.0110(6) -0.0035(6) -0.0009(7)
C12 0.0192(8) 0.0250(8) 0.0202(7) -0.0125(6) -0.0023(6) -0.0004(7)
C13 0.0209(9) 0.0266(8) 0.0257(8) -0.0129(7) -0.0063(6) 0.0007(7)
C14 0.0174(9) 0.0304(9) 0.0369(9) -0.0190(7) -0.0053(7) -0.0020(8)
C15 0.0206(9) 0.0254(8) 0.0336(9) -0.0115(7) 0.0008(7) -0.0060(8)
C16 0.0215(9) 0.0240(8) 0.0253(8) -0.0094(6) -0.0013(6) -0.0018(7)
C17 0.0199(8) 0.0214(8) 0.0190(7) -0.0113(6) -0.0012(6) -0.0021(7)
C18 0.0181(8) 0.0223(8) 0.0146(7) -0.0071(6) 0.0022(6) -0.0025(7)
C19 0.0199(9) 0.0252(8) 0.0207(7) -0.0089(6) -0.0017(6) -0.0021(7)
C20 0.0261(9) 0.0242(8) 0.0244(8) -0.0099(7) 0.0021(7) -0.0086(8)
C21 0.0333(10) 0.0203(8) 0.0231(8) -0.0036(6) -0.0008(7) -0.0038(8)
C22 0.0258(9) 0.0261(8) 0.0197(7) -0.0049(6) -0.0027(6) -0.0015(8)
C23 0.0202(9) 0.0229(8) 0.0141(7) -0.0057(6) 0.0014(6) -0.0030(7)
C24 0.0176(8) 0.0256(8) 0.0156(7) -0.0077(6) 0.0010(6) -0.0010(7)
C25 0.0238(9) 0.0289(9) 0.0215(8) -0.0016(6) -0.0034(6) -0.0015(8)
C26 0.0225(9) 0.0403(10) 0.0251(8) -0.0036(7) -0.0091(7) -0.0032(8)
C27 0.0190(9) 0.0359(9) 0.0256(8) -0.0098(7) -0.0035(6) -0.0062(8)
C28 0.0207(9) 0.0271(8) 0.0209(8) -0.0071(6) -0.0013(6) -0.0043(7)
C29 0.0174(8) 0.0244(8) 0.0151(7) -0.0081(6) 0.0002(6) -0.0007(7)
Li1 0.0291(16) 0.0392(16) 0.0242(14) -0.0085(12) -0.0074(11) 0.0005(14)
O1 0.0385(8) 0.0493(8) 0.0266(6) -0.0105(6) -0.0011(5) -0.0036(7)
O2 0.0390(8) 0.0469(8) 0.0438(8) -0.0123(6) -0.0138(6) 0.0133(7)
O3 0.0452(9) 0.0683(10) 0.0341(7) -0.0082(7) -0.0164(6) -0.0193(8)
O4 0.0494(9) 0.0434(7) 0.0235(6) -0.0072(5) -0.0039(6) -0.0103(7)
O5 0.0389(8) 0.0488(8) 0.0440(8) -0.0209(6) -0.0196(6) 0.0142(7)
O6 0.0364(8) 0.0482(8) 0.0305(6) -0.0149(6) -0.0125(5) -0.0014(7)
C30 0.0645(16) 0.0567(13) 0.0320(11) 0.0058(10) 0.0008(10) -0.0142(12)
C31 0.0355(12) 0.0814(16) 0.0375(11) -0.0265(11) 0.0031(9) 0.0076(12)
C32 0.0334(12) 0.0779(16) 0.0489(12) -0.0298(12) -0.0092(10) 0.0216(12)
C33 0.0731(19) 0.0406(12) 0.0670(15) -0.0090(11) -0.0364(13) 0.0166(13)
C34 0.0511(15) 0.0773(17) 0.0564(14) -0.0202(12) -0.0167(11) -0.0253(14)
C35 0.0600(15) 0.0630(14) 0.0315(10) -0.0127(10) -0.0247(10) -0.0015(12)
C36 0.0738(17) 0.0764(16) 0.0220(9) -0.0126(10) -0.0057(10) -0.0231(14)
C37 0.086(2) 0.0806(18) 0.0364(12) -0.0075(11) 0.0067(12) -0.0476(16)
C38 0.086(2) 0.0554(14) 0.0649(15) -0.0333(12) -0.0394(14) 0.0304(14)
C39 0.0318(12) 0.0631(14) 0.0440(11) -0.0114(10) -0.0132(9) 0.0075(11)
C40 0.0365(12) 0.0636(14) 0.0483(12) -0.0102(10) -0.0249(10) -0.0027(11)
C41 0.0648(16) 0.0528(13) 0.0457(12) -0.0233(10) -0.0134(11) -0.0130(12)
C42 0.0215(9) 0.0171(7) 0.0168(7) -0.0023(6) -0.0028(6) -0.0036(7)
C43 0.0208(8) 0.0176(7) 0.0157(7) -0.0031(6) -0.0060(6) -0.0008(7)
C44 0.0209(8) 0.0167(7) 0.0143(7) -0.0037(6) -0.0041(6) -0.0024(7)
C45 0.0195(8) 0.0192(7) 0.0139(7) -0.0033(6) -0.0048(6) -0.0020(7)
C46 0.0195(8) 0.0182(7) 0.0145(7) -0.0023(6) -0.0044(6) -0.0010(7)
C47 0.0221(9) 0.0159(7) 0.0162(7) -0.0024(6) -0.0065(6) -0.0004(7)
C48 0.0230(9) 0.0225(8) 0.0222(8) -0.0066(6) -0.0019(6) -0.0042(7)
C49 0.0295(10) 0.0220(8) 0.0300(9) -0.0088(7) -0.0053(7) -0.0083(8)
C50 0.0329(10) 0.0221(8) 0.0289(8) -0.0140(7) -0.0049(7) -0.0029(8)
C51 0.0260(9) 0.0234(8) 0.0202(7) -0.0085(6) -0.0026(6) -0.0017(7)
C52 0.0223(9) 0.0182(7) 0.0160(7) -0.0035(6) -0.0066(6) -0.0015(7)
C53 0.0203(8) 0.0198(7) 0.0148(7) -0.0036(6) -0.0042(6) -0.0013(7)
C54 0.0250(9) 0.0238(8) 0.0226(8) -0.0102(6) -0.0011(6) -0.0027(8)
C55 0.0210(9) 0.0325(9) 0.0291(9) -0.0122(7) 0.0044(7) -0.0048(8)
C56 0.0219(9) 0.0270(8) 0.0313(8) -0.0099(7) -0.0024(7) -0.0077(8)
C57 0.0258(9) 0.0214(8) 0.0226(8) -0.0081(6) -0.0038(6) -0.0028(7)
C58 0.0210(8) 0.0185(7) 0.0142(7) -0.0028(6) -0.0050(6) -0.0016(7)
C59 0.0185(8) 0.0188(7) 0.0165(7) -0.0041(6) -0.0060(6) -0.0006(7)
C60 0.0207(9) 0.0221(8) 0.0199(7) -0.0048(6) -0.0025(6) -0.0011(7)
C61 0.0245(9) 0.0226(8) 0.0240(8) -0.0003(6) -0.0025(6) -0.0069(7)
C62 0.0307(10) 0.0191(8) 0.0283(8) -0.0057(6) -0.0073(7) -0.0040(8)
C63 0.0272(9) 0.0198(8) 0.0210(7) -0.0072(6) -0.0047(6) 0.0003(7)
C64 0.0200(8) 0.0183(7) 0.0153(7) -0.0031(6) -0.0068(6) -0.0004(7)
C65 0.0179(8) 0.0194(7) 0.0167(7) -0.0037(6) -0.0053(6) 0.0016(7)
C66 0.0291(10) 0.0216(8) 0.0245(8) -0.0091(6) -0.0028(7) 0.0004(8)
C67 0.0281(10) 0.0302(9) 0.0237(8) -0.0106(7) 0.0034(7) 0.0023(8)
C68 0.0214(9) 0.0296(9) 0.0200(8) -0.0022(6) 0.0010(6) -0.0022(8)
C69 0.0195(9) 0.0209(8) 0.0210(7) -0.0033(6) -0.0037(6) -0.0021(7)
C70 0.0161(8) 0.0196(7) 0.0153(7) -0.0026(6) -0.0057(6) 0.0019(7)
Li2 0.0299(16) 0.0289(14) 0.0235(13) -0.0092(11) -0.0051(11) -0.0021(13)
O7 0.0395(8) 0.0306(6) 0.0240(6) -0.0058(5) -0.0019(5) -0.0096(6)
O8 0.0363(7) 0.0261(6) 0.0247(6) -0.0078(5) -0.0053(5) -0.0073(6)
O9 0.0312(7) 0.0434(7) 0.0189(6) -0.0060(5) -0.0035(5) 0.0104(6)
O10 0.0266(7) 0.0294(6) 0.0246(6) -0.0001(5) -0.0037(5) -0.0014(6)
O11 0.0394(8) 0.0335(7) 0.0378(7) -0.0170(6) -0.0134(6) 0.0008(6)
O12 0.0241(7) 0.0313(6) 0.0292(6) -0.0078(5) -0.0010(5) -0.0036(6)
C71 0.0564(14) 0.0399(11) 0.0400(11) 0.0031(9) -0.0067(10) -0.0209(11)
C72 0.0425(12) 0.0365(10) 0.0189(8) -0.0081(7) -0.0060(7) 0.0005(9)
C73 0.0410(11) 0.0371(10) 0.0277(9) -0.0142(7) -0.0125(8) -0.0032(9)
C74 0.0511(13) 0.0326(10) 0.0353(10) -0.0145(8) 0.0035(9) -0.0143(10)
C75 0.0424(13) 0.0541(12) 0.0347(10) -0.0047(9) -0.0137(9) 0.0193(11)
C76 0.0273(10) 0.0554(12) 0.0234(9) -0.0129(8) 0.0001(7) 0.0050(10)
C77 0.0261(10) 0.0433(10) 0.0220(8) -0.0098(7) 0.0042(7) -0.0065(9)
C78 0.0471(12) 0.0306(9) 0.0295(9) -0.0001(7) -0.0089(8) 0.0008(9)
C79 0.0597(16) 0.0582(14) 0.0843(17) -0.0498(14) -0.0291(13) 0.0136(13)
C80 0.0373(11) 0.0412(10) 0.0284(9) -0.0079(8) -0.0118(8) -0.0130(9)
C81 0.0278(10) 0.0384(10) 0.0416(10) -0.0050(8) -0.0103(8) -0.0092(9)
C82 0.0335(11) 0.0361(10) 0.0349(10) -0.0060(8) 0.0053(8) 0.0015(9)
O13 0.0360(8) 0.0522(8) 0.0439(8) -0.0039(6) -0.0087(6) -0.0115(7)
C83 0.0279(11) 0.0472(11) 0.0375(10) -0.0131(8) -0.0023(8) -0.0057(10)
C84 0.0547(15) 0.0549(14) 0.0526(13) 0.0009(11) -0.0138(11) -0.0090(12)

loop_
_atom_type_symbol
_atom_type_description
_atom_type_scat_dispersion_real
_atom_type_scat_dispersion_imag
_atom_type_scat_source
C C 0.0033 0.0016 'International Tables Vol C Tables 4.2.6.8 and 6.1.1.4'
H H 0.0000 0.0000 'International Tables Vol C Tables 4.2.6.8 and 6.1.1.4'
O O 0.0106 0.0060 'International Tables Vol C Tables 4.2.6.8 and 6.1.1.4'
Li Li -0.0003 0.0001 'International Tables Vol C Tables 4.2.6.8 and 6.1.1.4'

loop_
_geom_angle_atom_site_label_1
_geom_angle_atom_site_label_2
_geom_angle_atom_site_label_3
_geom_angle
_geom_angle_site_symmetry_3
C5 C1 C2 107.44(13) .
C1 C2 C3 109.58(13) .
C1 C2 C6 129.25(13) .
C3 C2 C6 120.98(13) .
C2 C3 C4 106.76(13) .
C2 C3 C17 118.41(14) .
C4 C3 C17 134.50(14) .
C3 C4 C5 106.59(13) .
C3 C4 C18 134.12(13) .
C5 C4 C18 118.64(14) .
C1 C5 C4 109.32(14) .
C1 C5 C29 129.48(13) .
C4 C5 C29 121.18(13) .
C7 C6 C11 118.99(14) .
C7 C6 C2 121.39(14) .
C11 C6 C2 119.55(13) .
C8 C7 C6 121.42(15) .
C7 C8 C9 119.81(15) .
C10 C9 C8 119.90(16) .
C9 C10 C11 121.85(15) .
C10 C11 C6 117.99(14) .
C10 C11 C12 122.97(14) .
C6 C11 C12 119.00(14) .
C13 C12 C17 118.77(14) .
C13 C12 C11 120.97(15) .
C17 C12 C11 120.23(14) .
C14 C13 C12 121.96(15) .
C13 C14 C15 119.33(15) .
C16 C15 C14 119.99(15) .
C15 C16 C17 122.23(16) .
C16 C17 C12 117.17(14) .
C16 C17 C3 123.21(14) .
C12 C17 C3 119.53(13) .
C19 C18 C23 116.84(14) .
C19 C18 C4 123.30(14) .
C23 C18 C4 119.69(13) .
C20 C19 C18 122.64(16) .
C19 C20 C21 120.10(14) .
C22 C21 C20 119.01(15) .
C21 C22 C23 122.34(16) .
C22 C23 C18 118.72(13) .
C22 C23 C24 120.95(15) .
C18 C23 C24 120.30(14) .
C25 C24 C29 118.15(13) .
C25 C24 C23 122.46(14) .
C29 C24 C23 119.38(14) .
C26 C25 C24 121.67(15) .
C25 C26 C27 120.08(16) .
C28 C27 C26 119.71(15) .
C27 C28 C29 121.58(15) .
C28 C29 C24 118.81(15) .
C28 C29 C5 121.59(14) .
C24 C29 C5 119.57(13) .
O1 Li1 O4 162.83(16) .
O1 Li1 O2 78.08(12) .
O4 Li1 O2 91.41(13) .
O1 Li1 O5 94.42(13) .
O4 Li1 O5 98.33(13) .
O2 Li1 O5 166.62(15) .
O1 Li1 O6 100.59(12) .
O4 Li1 O6 93.25(12) .
O2 Li1 O6 92.08(12) .
O5 Li1 O6 78.29(11) .
O1 Li1 O3 91.29(12) .
O4 Li1 O3 77.50(10) .
O2 Li1 O3 101.94(13) .
O5 Li1 O3 89.18(12) .
O6 Li1 O3 163.27(17) .
C31 O1 C30 111.87(16) .
C31 O1 Li1 111.01(15) .
C30 O1 Li1 120.11(15) .
C32 O2 C33 112.64(19) .
C32 O2 Li1 111.36(16) .
C33 O2 Li1 129.92(16) .
C35 O3 C34 113.10(16) .
C35 O3 Li1 107.54(14) .
C34 O3 Li1 125.62(15) .
C37 O4 C36 114.56(16) .
C37 O4 Li1 128.49(14) .
C36 O4 Li1 113.59(14) .
C39 O5 C38 112.19(18) .
C39 O5 Li1 109.55(15) .
C38 O5 Li1 127.94(15) .
C40 O6 C41 111.61(15) .
C40 O6 Li1 110.94(13) .
C41 O6 Li1 127.70(15) .
O1 C31 C32 108.03(16) .
O2 C32 C31 107.47(18) .
O3 C35 C36 111.51(17) .
O4 C36 C35 110.88(17) .
O5 C39 C40 108.45(18) .
O6 C40 C39 109.07(15) .
C43 C42 C46 107.60(13) .
C42 C43 C44 109.26(12) .
C42 C43 C47 129.62(13) .
C44 C43 C47 121.08(13) .
C43 C44 C45 106.85(13) .
C43 C44 C58 118.41(13) .
C45 C44 C58 133.83(13) .
C46 C45 C44 106.54(12) .
C46 C45 C59 118.42(14) .
C44 C45 C59 134.60(13) .
C42 C46 C45 109.42(13) .
C42 C46 C70 129.30(13) .
C45 C46 C70 121.05(12) .
C52 C47 C48 118.78(13) .
C52 C47 C43 119.57(13) .
C48 C47 C43 121.63(14) .
C49 C48 C47 121.29(15) .
C48 C49 C50 119.95(14) .
C51 C50 C49 119.64(14) .
C50 C51 C52 121.95(15) .
C47 C52 C51 118.35(13) .
C47 C52 C53 119.15(12) .
C51 C52 C53 122.47(14) .
C54 C53 C58 118.74(13) .
C54 C53 C52 120.83(13) .
C58 C53 C52 120.36(13) .
C55 C54 C53 122.04(14) .
C54 C55 C56 119.58(15) .
C57 C56 C55 120.08(14) .
C56 C57 C58 122.06(14) .
C57 C58 C53 117.12(14) .
C57 C58 C44 123.27(13) .
C53 C58 C44 119.27(12) .
C60 C59 C64 116.93(13) .
C60 C59 C45 123.46(13) .
C64 C59 C45 119.48(13) .
C61 C60 C59 122.45(14) .
C60 C61 C62 120.17(14) .
C63 C62 C61 119.00(14) .
C62 C63 C64 122.36(14) .
C63 C64 C59 118.79(13) .
C63 C64 C65 121.02(13) .
C59 C64 C65 120.18(12) .
C66 C65 C70 117.92(13) .
C66 C65 C64 122.78(13) .
C70 C65 C64 119.29(13) .
C67 C66 C65 122.23(14) .
C66 C67 C68 119.48(14) .
C69 C68 C67 119.99(14) .
C68 C69 C70 121.55(14) .
C69 C70 C65 118.82(13) .
C69 C70 C46 121.51(13) .
C65 C70 C46 119.54(13) .
O8 Li2 O9 94.90(12) .
O8 Li2 O7 78.87(10) .
O9 Li2 O7 93.03(12) .
O8 Li2 O12 91.60(12) .
O9 Li2 O12 166.21(14) .
O7 Li2 O12 100.16(12) .
O8 Li2 O11 163.05(16) .
O9 Li2 O11 99.43(12) .
O7 Li2 O11 91.30(11) .
O12 Li2 O11 76.43(10) .
O8 Li2 O10 102.64(12) .
O9 Li2 O10 75.58(10) .
O7 Li2 O10 168.57(16) .
O12 Li2 O10 91.14(11) .
O11 Li2 O10 89.74(10) .
C71 O7 C72 111.61(14) .
C71 O7 Li2 128.86(13) .
C72 O7 Li2 112.00(12) .
C74 O8 C73 112.18(13) .
C74 O8 Li2 124.35(12) .
C73 O8 Li2 108.44(12) .
C76 O9 C75 111.21(15) .
C76 O9 Li2 116.69(13) .
C75 O9 Li2 125.69(14) .
C78 O10 C77 110.95(13) .
C78 O10 Li2 128.42(13) .
C77 O10 Li2 109.59(12) .
C80 O11 C79 112.42(15) .
C80 O11 Li2 106.39(12) .
C79 O11 Li2 121.54(14) .
C81 O12 C82 111.98(13) .
C81 O12 Li2 112.54(12) .
C82 O12 Li2 121.76(13) .
O7 C72 C73 107.64(13) .
O8 C73 C72 107.42(13) .
O9 C76 C77 108.15(15) .
O10 C77 C76 108.31(14) .
O11 C80 C81 107.03(14) .
O12 C81 C80 109.06(14) .
C83 O13 C84 112.36(16) .
O13 C83 C83 107.77(19) 2_665

loop_
_geom_bond_atom_site_label_1
_geom_bond_atom_site_label_2
_geom_bond_distance
_geom_bond_site_symmetry_2
C1 C5 1.397(2) .
C1 C2 1.403(2) .
C2 C3 1.425(2) .
C2 C6 1.442(2) .
C3 C4 1.432(2) .
C3 C17 1.447(2) .
C4 C5 1.437(2) .
C4 C18 1.444(2) .
C5 C29 1.439(2) .
C6 C7 1.407(2) .
C6 C11 1.423(2) .
C7 C8 1.375(2) .
C8 C9 1.395(2) .
C9 C10 1.377(2) .
C10 C11 1.406(2) .
C11 C12 1.466(2) .
C12 C13 1.410(2) .
C12 C17 1.424(2) .
C13 C14 1.376(2) .
C14 C15 1.394(3) .
C15 C16 1.374(2) .
C16 C17 1.417(2) .
C18 C19 1.423(2) .
C18 C23 1.428(2) .
C19 C20 1.371(2) .
C20 C21 1.391(2) .
C21 C22 1.384(2) .
C22 C23 1.410(2) .
C23 C24 1.472(2) .
C24 C25 1.408(2) .
C24 C29 1.418(2) .
C25 C26 1.380(2) .
C26 C27 1.393(2) .
C27 C28 1.370(2) .
C28 C29 1.415(2) .
Li1 O1 2.096(3) .
Li1 O4 2.100(3) .
Li1 O2 2.121(3) .
Li1 O5 2.122(3) .
Li1 O6 2.147(3) .
Li1 O3 2.190(3) .
O1 C31 1.419(3) .
O1 C30 1.421(3) .
O2 C32 1.414(3) .
O2 C33 1.418(3) .
O3 C35 1.393(2) .
O3 C34 1.411(2) .
O4 C37 1.409(3) .
O4 C36 1.415(2) .
O5 C39 1.407(2) .
O5 C38 1.428(2) .
O6 C40 1.426(3) .
O6 C41 1.430(2) .
C31 C32 1.490(3) .
C35 C36 1.449(3) .
C39 C40 1.497(3) .
C42 C43 1.399(2) .
C42 C46 1.407(2) .
C43 C44 1.433(2) .
C43 C47 1.447(2) .
C44 C45 1.438(2) .
C44 C58 1.442(2) .
C45 C46 1.429(2) .
C45 C59 1.454(2) .
C46 C70 1.437(2) .
C47 C52 1.411(2) .
C47 C48 1.416(2) .
C48 C49 1.382(2) .
C49 C50 1.394(2) .
C50 C51 1.376(2) .
C51 C52 1.414(2) .
C52 C53 1.471(2) .
C53 C54 1.401(2) .
C53 C58 1.437(2) .
C54 C55 1.375(2) .
C55 C56 1.396(2) .
C56 C57 1.371(2) .
C57 C58 1.420(2) .
C59 C60 1.414(2) .
C59 C64 1.430(2) .
C60 C61 1.377(2) .
C61 C62 1.395(2) .
C62 C63 1.373(2) .
C63 C64 1.412(2) .
C64 C65 1.464(2) .
C65 C66 1.406(2) .
C65 C70 1.426(2) .
C66 C67 1.377(2) .
C67 C68 1.400(2) .
C68 C69 1.373(2) .
C69 C70 1.409(2) .
Li2 O8 2.074(3) .
Li2 O9 2.094(3) .
Li2 O7 2.107(3) .
Li2 O12 2.165(3) .
Li2 O11 2.171(3) .
Li2 O10 2.228(3) .
O7 C71 1.417(2) .
O7 C72 1.4327(19) .
O8 C74 1.421(2) .
O8 C73 1.432(2) .
O9 C76 1.422(2) .
O9 C75 1.426(2) .
O10 C78 1.423(2) .
O10 C77 1.427(2) .
O11 C80 1.417(2) .
O11 C79 1.419(2) .
O12 C81 1.423(2) .
O12 C82 1.432(2) .
C72 C73 1.488(3) .
C76 C77 1.491(3) .
C80 C81 1.495(3) .
O13 C83 1.411(2) .
O13 C84 1.415(3) .
C83 C83 1.499(4) 2_665

loop_
_geom_torsion_atom_site_label_1
_geom_torsion_atom_site_label_2
_geom_torsion_atom_site_label_3
_geom_torsion_atom_site_label_4
_geom_torsion
_geom_torsion_site_symmetry_4
C5 C1 C2 C3 3.16(16) .
C5 C1 C2 C6 -171.77(15) .
C1 C2 C3 C4 -5.37(16) .
C6 C2 C3 C4 170.05(13) .
C1 C2 C3 C17 168.96(13) .
C6 C2 C3 C17 -15.6(2) .
C2 C3 C4 C5 5.38(15) .
C17 C3 C4 C5 -167.63(15) .
C2 C3 C4 C18 -164.82(15) .
C17 C3 C4 C18 22.2(3) .
C2 C1 C5 C4 0.31(17) .
C2 C1 C5 C29 -178.20(14) .
C3 C4 C5 C1 -3.59(16) .
C18 C4 C5 C1 168.40(13) .
C3 C4 C5 C29 175.07(12) .
C18 C4 C5 C29 -12.9(2) .
C1 C2 C6 C7 1.6(2) .
C3 C2 C6 C7 -172.81(14) .
C1 C2 C6 C11 178.27(15) .
C3 C2 C6 C11 3.8(2) .
C11 C6 C7 C8 0.7(2) .
C2 C6 C7 C8 177.41(15) .
C6 C7 C8 C9 -2.1(3) .
C7 C8 C9 C10 1.4(3) .
C8 C9 C10 C11 0.7(3) .
C9 C10 C11 C6 -2.1(2) .
C9 C10 C11 C12 175.55(15) .
C7 C6 C11 C10 1.3(2) .
C2 C6 C11 C10 -175.39(14) .
C7 C6 C11 C12 -176.38(13) .
C2 C6 C11 C12 6.9(2) .
C10 C11 C12 C13 -5.0(2) .
C6 C11 C12 C13 172.56(14) .
C10 C11 C12 C17 176.66(14) .
C6 C11 C12 C17 -5.7(2) .
C17 C12 C13 C14 2.7(2) .
C11 C12 C13 C14 -175.60(14) .
C12 C13 C14 C15 2.9(2) .
C13 C14 C15 C16 -3.0(2) .
C14 C15 C16 C17 -2.5(2) .
C15 C16 C17 C12 7.9(2) .
C15 C16 C17 C3 -175.65(14) .
C13 C12 C17 C16 -7.8(2) .
C11 C12 C17 C16 170.50(13) .
C13 C12 C17 C3 175.58(13) .
C11 C12 C17 C3 -6.1(2) .
C2 C3 C17 C16 -159.78(13) .
C4 C3 C17 C16 12.6(3) .
C2 C3 C17 C12 16.59(19) .
C4 C3 C17 C12 -171.03(15) .
C3 C4 C18 C19 5.2(3) .
C5 C4 C18 C19 -164.13(13) .
C3 C4 C18 C23 -179.64(15) .
C5 C4 C18 C23 11.07(19) .
C23 C18 C19 C20 6.4(2) .
C4 C18 C19 C20 -178.28(14) .
C18 C19 C20 C21 -2.4(2) .
C19 C20 C21 C22 -2.6(2) .
C20 C21 C22 C23 3.5(2) .
C21 C22 C23 C18 0.6(2) .
C21 C22 C23 C24 -177.68(14) .
C19 C18 C23 C22 -5.3(2) .
C4 C18 C23 C22 179.17(13) .
C19 C18 C23 C24 172.94(13) .
C4 C18 C23 C24 -2.6(2) .
C22 C23 C24 C25 -5.0(2) .
C18 C23 C24 C25 176.79(14) .
C22 C23 C24 C29 173.75(14) .
C18 C23 C24 C29 -4.5(2) .
C29 C24 C25 C26 0.4(2) .
C23 C24 C25 C26 179.16(15) .
C24 C25 C26 C27 0.1(3) .
C25 C26 C27 C28 -0.6(3) .
C26 C27 C28 C29 0.6(2) .
C27 C28 C29 C24 0.0(2) .
C27 C28 C29 C5 177.89(14) .
C25 C24 C29 C28 -0.4(2) .
C23 C24 C29 C28 -179.21(13) .
C25 C24 C29 C5 -178.41(13) .
C23 C24 C29 C5 2.8(2) .
C1 C5 C29 C28 6.4(2) .
C4 C5 C29 C28 -171.97(14) .
C1 C5 C29 C24 -175.68(15) .
C4 C5 C29 C24 6.0(2) .
O4 Li1 O1 C31 -69.9(6) .
O2 Li1 O1 C31 -16.61(15) .
O5 Li1 O1 C31 152.19(13) .
O6 Li1 O1 C31 73.29(17) .
O3 Li1 O1 C31 -118.54(15) .
O4 Li1 O1 C30 157.0(5) .
O2 Li1 O1 C30 -149.77(15) .
O5 Li1 O1 C30 19.03(18) .
O6 Li1 O1 C30 -59.87(19) .
O3 Li1 O1 C30 108.30(16) .
O1 Li1 O2 C32 -13.67(15) .
O4 Li1 O2 C32 152.64(13) .
O5 Li1 O2 C32 -70.5(7) .
O6 Li1 O2 C32 -114.05(14) .
O3 Li1 O2 C32 75.13(16) .
O1 Li1 O2 C33 -163.66(17) .
O4 Li1 O2 C33 2.7(2) .
O5 Li1 O2 C33 139.5(7) .
O6 Li1 O2 C33 95.96(19) .
O3 Li1 O2 C33 -74.9(2) .
O1 Li1 O3 C35 144.74(16) .
O4 Li1 O3 C35 -22.13(17) .
O2 Li1 O3 C35 66.66(18) .
O5 Li1 O3 C35 -120.85(16) .
O6 Li1 O3 C35 -79.7(6) .
O1 Li1 O3 C34 7.6(2) .
O4 Li1 O3 C34 -159.22(19) .
O2 Li1 O3 C34 -70.4(2) .
O5 Li1 O3 C34 102.1(2) .
O6 Li1 O3 C34 143.2(5) .
O1 Li1 O4 C37 149.0(5) .
O2 Li1 O4 C37 97.4(2) .
O5 Li1 O4 C37 -73.4(2) .
O6 Li1 O4 C37 5.2(3) .
O3 Li1 O4 C37 -160.7(2) .
O1 Li1 O4 C36 -53.1(6) .
O2 Li1 O4 C36 -104.71(17) .
O5 Li1 O4 C36 84.49(18) .
O6 Li1 O4 C36 163.12(16) .
O3 Li1 O4 C36 -2.80(18) .
O1 Li1 O5 C39 -122.13(14) .
O4 Li1 O5 C39 69.40(15) .
O2 Li1 O5 C39 -66.9(7) .
O6 Li1 O5 C39 -22.22(14) .
O3 Li1 O5 C39 146.64(13) .
O1 Li1 O5 C38 96.2(2) .
O4 Li1 O5 C38 -72.3(2) .
O2 Li1 O5 C38 151.4(7) .
O6 Li1 O5 C38 -163.93(19) .
O3 Li1 O5 C38 4.9(2) .
O1 Li1 O6 C40 85.33(17) .
O4 Li1 O6 C40 -104.88(15) .
O2 Li1 O6 C40 163.59(14) .
O5 Li1 O6 C40 -7.04(15) .
O3 Li1 O6 C40 -49.2(6) .
O1 Li1 O6 C41 -57.2(2) .
O4 Li1 O6 C41 112.55(17) .
O2 Li1 O6 C41 21.0(2) .
O5 Li1 O6 C41 -149.61(16) .
O3 Li1 O6 C41 168.2(5) .
C30 O1 C31 C32 179.79(18) .
Li1 O1 C31 C32 42.6(2) .
C33 O2 C32 C31 -164.85(17) .
Li1 O2 C32 C31 39.7(2) .
O1 C31 C32 O2 -54.2(2) .
C34 O3 C35 C36 -173.2(2) .
Li1 O3 C35 C36 43.8(2) .
C37 O4 C36 C35 -172.1(2) .
Li1 O4 C36 C35 26.8(3) .
O3 C35 C36 O4 -48.1(3) .
C38 O5 C39 C40 -165.15(18) .
Li1 O5 C39 C40 46.7(2) .
C41 O6 C40 C39 -177.77(17) .
Li1 O6 C40 C39 33.4(2) .
O5 C39 C40 O6 -53.6(2) .
C46 C42 C43 C44 1.70(17) .
C46 C42 C43 C47 -176.00(15) .
C42 C43 C44 C45 -4.75(16) .
C47 C43 C44 C45 173.19(13) .
C42 C43 C44 C58 165.82(13) .
C47 C43 C44 C58 -16.2(2) .
C43 C44 C45 C46 5.84(16) .
C58 C44 C45 C46 -162.63(16) .
C43 C44 C45 C59 -166.10(16) .
C58 C44 C45 C59 25.4(3) .
C43 C42 C46 C45 2.06(17) .
C43 C42 C46 C70 -172.40(15) .
C44 C45 C46 C42 -4.96(17) .
C59 C45 C46 C42 168.53(13) .
C44 C45 C46 C70 170.04(13) .
C59 C45 C46 C70 -16.5(2) .
C42 C43 C47 C52 -176.49(15) .
C44 C43 C47 C52 6.0(2) .
C42 C43 C47 C48 5.3(2) .
C44 C43 C47 C48 -172.19(14) .
C52 C47 C48 C49 -1.7(2) .
C43 C47 C48 C49 176.56(15) .
C47 C48 C49 C50 0.2(3) .
C48 C49 C50 C51 1.0(3) .
C49 C50 C51 C52 -0.7(3) .
C48 C47 C52 C51 2.0(2) .
C43 C47 C52 C51 -176.29(14) .
C48 C47 C52 C53 -176.01(14) .
C43 C47 C52 C53 5.7(2) .
C50 C51 C52 C47 -0.8(2) .
C50 C51 C52 C53 177.09(15) .
C47 C52 C53 C54 169.81(14) .
C51 C52 C53 C54 -8.1(2) .
C47 C52 C53 C58 -7.2(2) .
C51 C52 C53 C58 174.89(14) .
C58 C53 C54 C55 2.5(2) .
C52 C53 C54 C55 -174.52(15) .
C53 C54 C55 C56 2.4(3) .
C54 C55 C56 C57 -3.1(3) .
C55 C56 C57 C58 -1.2(3) .
C56 C57 C58 C53 6.1(2) .
C56 C57 C58 C44 179.33(15) .
C54 C53 C58 C57 -6.6(2) .
C52 C53 C58 C57 170.48(14) .
C54 C53 C58 C44 179.88(14) .
C52 C53 C58 C44 -3.1(2) .
C43 C44 C58 C57 -158.62(14) .
C45 C44 C58 C57 8.8(3) .
C43 C44 C58 C53 14.5(2) .
C45 C44 C58 C53 -178.06(15) .
C46 C45 C59 C60 -162.25(14) .
C44 C45 C59 C60 9.0(3) .
C46 C45 C59 C64 13.5(2) .
C44 C45 C59 C64 -175.33(15) .
C64 C59 C60 C61 6.0(2) .
C45 C59 C60 C61 -178.19(15) .
C59 C60 C61 C62 -2.3(3) .
C60 C61 C62 C63 -2.3(3) .
C61 C62 C63 C64 3.0(3) .
C62 C63 C64 C59 0.8(2) .
C62 C63 C64 C65 -178.32(15) .
C60 C59 C64 C63 -5.1(2) .
C45 C59 C64 C63 178.88(14) .
C60 C59 C64 C65 174.01(13) .
C45 C59 C64 C65 -2.0(2) .
C63 C64 C65 C66 -8.1(2) .
C59 C64 C65 C66 172.75(15) .
C63 C64 C65 C70 172.22(14) .
C59 C64 C65 C70 -6.9(2) .
C70 C65 C66 C67 0.2(2) .
C64 C65 C66 C67 -179.46(16) .
C65 C66 C67 C68 -0.1(3) .
C66 C67 C68 C69 -0.5(3) .
C67 C68 C69 C70 1.0(3) .
C68 C69 C70 C65 -0.9(2) .
C68 C69 C70 C46 174.80(15) .
C66 C65 C70 C69 0.3(2) .
C64 C65 C70 C69 179.96(14) .
C66 C65 C70 C46 -175.52(15) .
C64 C65 C70 C46 4.2(2) .
C42 C46 C70 C69 5.9(2) .
C45 C46 C70 C69 -168.04(14) .
C42 C46 C70 C65 -178.44(15) .
C45 C46 C70 C65 7.7(2) .
O8 Li2 O7 C71 150.35(17) .
O9 Li2 O7 C71 -115.25(18) .
O12 Li2 O7 C71 60.7(2) .
O11 Li2 O7 C71 -15.7(2) .
O10 Li2 O7 C71 -110.9(7) .
O8 Li2 O7 C72 3.68(15) .
O9 Li2 O7 C72 98.08(14) .
O12 Li2 O7 C72 -85.95(14) .
O11 Li2 O7 C72 -162.40(13) .
O10 Li2 O7 C72 102.4(7) .
O9 Li2 O8 C74 68.92(18) .
O7 Li2 O8 C74 161.05(15) .
O12 Li2 O8 C74 -98.90(17) .
O11 Li2 O8 C74 -143.4(5) .
O10 Li2 O8 C74 -7.4(2) .
O9 Li2 O8 C73 -66.30(14) .
O7 Li2 O8 C73 25.83(14) .
O12 Li2 O8 C73 125.88(13) .
O11 Li2 O8 C73 81.4(6) .
O10 Li2 O8 C73 -142.59(13) .
O8 Li2 O9 C76 -110.48(14) .
O7 Li2 O9 C76 170.44(12) .
O12 Li2 O9 C76 7.3(7) .
O11 Li2 O9 C76 78.61(16) .
O10 Li2 O9 C76 -8.67(14) .
O8 Li2 O9 C75 100.22(16) .
O7 Li2 O9 C75 21.14(18) .
O12 Li2 O9 C75 -142.0(6) .
O11 Li2 O9 C75 -70.69(17) .
O10 Li2 O9 C75 -157.97(14) .
O8 Li2 O10 C78 -68.13(18) .
O9 Li2 O10 C78 -160.00(14) .
O7 Li2 O10 C78 -164.5(6) .
O12 Li2 O10 C78 23.77(17) .
O11 Li2 O10 C78 100.19(15) .
O8 Li2 O10 C77 71.93(16) .
O9 Li2 O10 C77 -19.94(13) .
O7 Li2 O10 C77 -24.4(7) .
O12 Li2 O10 C77 163.83(11) .
O11 Li2 O10 C77 -119.74(12) .
O8 Li2 O11 C80 77.6(5) .
O9 Li2 O11 C80 -135.14(13) .
O7 Li2 O11 C80 131.57(13) .
O12 Li2 O11 C80 31.43(13) .
O10 Li2 O11 C80 -59.81(14) .
O8 Li2 O11 C79 -152.1(5) .
O9 Li2 O11 C79 -4.8(2) .
O7 Li2 O11 C79 -98.11(18) .
O12 Li2 O11 C79 161.75(17) .
O10 Li2 O11 C79 70.51(19) .
O8 Li2 O12 C81 -169.83(11) .
O9 Li2 O12 C81 72.0(6) .
O7 Li2 O12 C81 -90.86(14) .
O11 Li2 O12 C81 -1.97(13) .
O10 Li2 O12 C81 87.49(13) .
O8 Li2 O12 C82 -32.65(16) .
O9 Li2 O12 C82 -150.8(6) .
O7 Li2 O12 C82 46.33(17) .
O11 Li2 O12 C82 135.21(13) .
O10 Li2 O12 C82 -135.33(12) .
C71 O7 C72 C73 176.19(16) .
Li2 O7 C72 C73 -31.21(19) .
C74 O8 C73 C72 168.42(15) .
Li2 O8 C73 C72 -50.49(18) .
O7 C72 C73 O8 53.77(19) .
C75 O9 C76 C77 -171.99(15) .
Li2 O9 C76 C77 34.42(19) .
C78 O10 C77 C76 -168.98(13) .
Li2 O10 C77 C76 43.60(16) .
O9 C76 C77 O10 -50.87(17) .
C79 O11 C80 C81 169.40(16) .
Li2 O11 C80 C81 -55.27(16) .
C82 O12 C81 C80 -168.00(15) .
Li2 O12 C81 C80 -26.55(18) .
O11 C80 C81 O12 55.03(18) .
C84 O13 C83 C83 177.6(2) 2_665
